data_4325698
loop_
_publ_author_name
'Jorge Caballo'
'Mar\'ia Garc\'ia-Castro'
'Avelino Mart\'in'
'Miguel Mena'
'Adri\'an P\'erez-Redondo'
'Carlos Y\'elamos'

_publ_section_title
;
 Molecular Nitrides with Titanium and Rare-Earth Metals
;
_journal_name_full 'Inorganic Chemistry'
_journal_page_first 6798
_journal_page_last 6808
_journal_paper_doi 10.1021/ic2008683
_journal_volume 50
_journal_year 2011
_chemical_compound_source 'synthesis as described'
_chemical_formula_moiety 'C30 H48 Cl3 Lu1 N4 Ti3'
_chemical_formula_sum 'C30 H48 Cl3 Lu N4 Ti3'
_chemical_formula_weight 889.74
_chemical_name_systematic
;
 ?
;
_space_group_crystal_system monoclinic
_space_group_IT_number 14
_space_group_name_Hall '-P 2ybc'
_space_group_name_H-M_alt 'P 1 21/c 1'
_symmetry_space_group_name_Hall '-P 2ybc'
_symmetry_space_group_name_H-M 'P 1 21/c 1'
_atom_sites_solution_hydrogens geom
_atom_sites_solution_primary direct
_atom_sites_solution_secondary difmap
_audit_conform_dict_location ftp://ftp.iucr.org/pub/cif_core.dic
_audit_conform_dict_name cif_core.dic
_audit_conform_dict_version 2.3
_audit_creation_date 2011-04-14T17:23:19-00:00
_audit_creation_method 'WinGX routine CIF_UPDATE'
_cell_angle_alpha 90
_cell_angle_beta 94.199(15)
_cell_angle_gamma 90
_cell_formula_units_Z 8
_cell_length_a 11.118(3)
_cell_length_b 17.895(3)
_cell_length_c 37.373(5)
_cell_measurement_reflns_used 164
_cell_measurement_temperature 200(2)
_cell_measurement_theta_max 22
_cell_measurement_theta_min 3
_cell_measurement_wavelength 0.71073
_cell_volume 7416(3)
_computing_cell_refinement 'Dirax/lsq (Duisenberg & Schreurs, 1989-2000)'
_computing_data_collection 'Collect (Bruker AXS BV, 1997-2004)'
_computing_data_reduction 'EvalCCD (Duisenberg & Schreurs 1990-2000)'
_computing_molecular_graphics 'Ortep-3 for Windows (Farrugia, 1997)'
_computing_publication_material 'WinGX publication routines (Farrugia, 1999)'
_computing_structure_refinement 'SHELXL-97 (Sheldrick, 1997)'
_computing_structure_solution 'SHELXS-86 (Sheldrick, 1986)'
_diffrn_ambient_temperature 200(2)
_diffrn_detector 'CCD plate'
_diffrn_detector_area_resol_mean 9
_diffrn_measured_fraction_theta_full 0.997
_diffrn_measured_fraction_theta_max 0.997
_diffrn_measurement_device '95mm CCD camera on \k-goniostat'
_diffrn_measurement_device_type KappaCCD
_diffrn_measurement_method 'CCD rotation images, thick slices'
_diffrn_orient_matrix_type X=UH
_diffrn_orient_matrix_UB_11 0.01
_diffrn_orient_matrix_UB_12 0
_diffrn_orient_matrix_UB_13 0
_diffrn_orient_matrix_UB_21 0
_diffrn_orient_matrix_UB_22 0.01
_diffrn_orient_matrix_UB_23 0
_diffrn_orient_matrix_UB_31 0
_diffrn_orient_matrix_UB_32 0
_diffrn_orient_matrix_UB_33 0.01
_diffrn_radiation_monochromator graphite
_diffrn_radiation_probe x-ray
_diffrn_radiation_type MoK\a
_diffrn_radiation_wavelength 0.71073
_diffrn_reflns_av_R_equivalents 0.0938
_diffrn_reflns_av_unetI/netI 0.1238
_diffrn_reflns_limit_h_max 13
_diffrn_reflns_limit_h_min -13
_diffrn_reflns_limit_k_max 21
_diffrn_reflns_limit_k_min -21
_diffrn_reflns_limit_l_max 44
_diffrn_reflns_limit_l_min 0
_diffrn_reflns_number 129009
_diffrn_reflns_reduction_process
;
 Scaled and merged with SORTAV
 R.H. Blessing, (1987) Cryst. Rev. 1, 3-58
 R.H. Blessing, (1989) J. Appl. Cryst. 22, 396-397
;
_diffrn_reflns_theta_full 25.02
_diffrn_reflns_theta_max 25.02
_diffrn_reflns_theta_min 3.17
_diffrn_source 'Enraf Nonius FR590'
_exptl_absorpt_coefficient_mu 3.503
_exptl_absorpt_correction_T_max 0.773
_exptl_absorpt_correction_T_min 0.526
_exptl_absorpt_correction_type multi-scan
_exptl_absorpt_process_details
;
 R.H. Blessing, Acta Cryst. (1995), A51, 33-38
;
_exptl_crystal_colour yellow
_exptl_crystal_density_diffrn 1.594
_exptl_crystal_description prism
_exptl_crystal_F_000 3552
_exptl_crystal_size_max 0.18
_exptl_crystal_size_mid 0.13
_exptl_crystal_size_min 0.11
_refine_diff_density_max 1.707
_refine_diff_density_min -2.007
_refine_diff_density_rms 0.219
_refine_ls_extinction_coef 0.00297(14)
_refine_ls_extinction_expression Fc^*^=kFc[1+0.001xFc^2^\l^3^/sin(2\q)]^-1/4^
_refine_ls_extinction_method SHELXL
_refine_ls_goodness_of_fit_ref 1.032
_refine_ls_hydrogen_treatment constr
_refine_ls_matrix_type full
_refine_ls_number_parameters 770
_refine_ls_number_reflns 13041
_refine_ls_number_restraints 20
_refine_ls_restrained_S_all 1.032
_refine_ls_R_factor_all 0.1254
_refine_ls_R_factor_gt 0.0687
_refine_ls_shift/su_max 0.014
_refine_ls_shift/su_mean 0
_refine_ls_structure_factor_coef Fsqd
_refine_ls_weighting_details 'calc w=1/[\s^2^(Fo^2^)+(0.0975P)^2^+0.0000P] where P=(Fo^2^+2Fc^2^)/3'
_refine_ls_weighting_scheme calc
_refine_ls_wR_factor_gt 0.1625
_refine_ls_wR_factor_ref 0.194
_reflns_number_gt 7829
_reflns_number_total 13041
_reflns_threshold_expression >2sigma(I)
_cod_data_source_file ic2008683_si_002_2.cif
_cod_data_source_block 7
_cod_database_code 4325698

loop_
_space_group_symop_operation_xyz
'x, y, z'
'-x, y+1/2, -z+1/2'
'-x, -y, -z'
'x, -y-1/2, z-1/2'

loop_
_atom_site_label
_atom_site_type_symbol
_atom_site_fract_x
_atom_site_fract_y
_atom_site_fract_z
_atom_site_U_iso_or_equiv
_atom_site_adp_type
_atom_site_occupancy
_atom_site_symmetry_multiplicity
_atom_site_calc_flag
_atom_site_refinement_flags
C11 C -0.2959(10) 0.8774(6) 0.0940(3) 0.036(3) Uani 1 1 d .
C12 C -0.1959(9) 0.8945(6) 0.1191(3) 0.028(2) Uani 1 1 d .
C13 C -0.1202(9) 0.9445(6) 0.1020(3) 0.030(3) Uani 1 1 d .
C14 C -0.1683(10) 0.9569(6) 0.0656(3) 0.033(3) Uani 1 1 d .
C15 C -0.2791(9) 0.9150(6) 0.0612(3) 0.033(3) Uani 1 1 d .
C16 C -0.4058(10) 0.8306(7) 0.1009(3) 0.049(3) Uani 1 1 d .
H16A H -0.4158 0.7912 0.0827 0.074 Uiso 1 1 calc R
H16B H -0.4776 0.8625 0.0995 0.074 Uiso 1 1 calc R
H16C H -0.3948 0.808 0.1248 0.074 Uiso 1 1 calc R
C17 C -0.1823(12) 0.8688(8) 0.1585(3) 0.057(4) Uani 1 1 d .
H17A H -0.2557 0.8427 0.1644 0.085 Uiso 1 1 calc R
H17B H -0.1693 0.9125 0.1741 0.085 Uiso 1 1 calc R
H17C H -0.1131 0.835 0.162 0.085 Uiso 1 1 calc R
C18 C -0.0090(10) 0.9802(7) 0.1200(3) 0.054(4) Uani 1 1 d .
H18A H 0.0397 1.0016 0.1018 0.081 Uiso 1 1 calc R
H18B H 0.0383 0.9423 0.1338 0.081 Uiso 1 1 calc R
H18C H -0.0327 1.0197 0.1362 0.081 Uiso 1 1 calc R
C19 C -0.1178(11) 1.0086(6) 0.0389(3) 0.049(3) Uani 1 1 d .
H19A H -0.1167 0.9832 0.0157 0.074 Uiso 1 1 calc R
H19B H -0.0354 1.0229 0.0473 0.074 Uiso 1 1 calc R
H19C H -0.1682 1.0534 0.0362 0.074 Uiso 1 1 calc R
C20 C -0.3689(10) 0.9157(8) 0.0278(3) 0.055(4) Uani 1 1 d .
H20A H -0.3412 0.9511 0.0102 0.082 Uiso 1 1 calc R
H20B H -0.4486 0.9309 0.0348 0.082 Uiso 1 1 calc R
H20C H -0.374 0.8656 0.0173 0.082 Uiso 1 1 calc R
C21 C -0.0301(9) 0.5412(6) 0.0895(3) 0.032(3) Uani 1 1 d .
C22 C -0.0540(9) 0.5809(6) 0.1212(3) 0.030(3) Uani 1 1 d .
C23 C -0.1772(10) 0.6053(6) 0.1182(3) 0.034(3) Uani 1 1 d .
C24 C -0.2294(10) 0.5790(6) 0.0843(3) 0.035(3) Uani 1 1 d .
C25 C -0.1418(9) 0.5395(6) 0.0663(3) 0.033(3) Uani 1 1 d .
C26 C 0.0851(10) 0.5031(7) 0.0806(3) 0.049(3) Uani 1 1 d .
H26A H 0.1042 0.5171 0.0563 0.073 Uiso 1 1 calc R
H26B H 0.0749 0.4488 0.0819 0.073 Uiso 1 1 calc R
H26C H 0.1511 0.5187 0.0978 0.073 Uiso 1 1 calc R
C27 C 0.0386(11) 0.5935(7) 0.1534(3) 0.051(3) Uani 1 1 d .
H27A H 0.0105 0.6338 0.1685 0.077 Uiso 1 1 calc R
H27B H 0.1166 0.6072 0.1447 0.077 Uiso 1 1 calc R
H27C H 0.0475 0.5474 0.1676 0.077 Uiso 1 1 calc R
C28 C -0.2386(12) 0.6466(7) 0.1470(3) 0.061(4) Uani 1 1 d .
H28A H -0.178 0.673 0.1626 0.091 Uiso 1 1 calc R
H28B H -0.2818 0.6108 0.1613 0.091 Uiso 1 1 calc R
H28C H -0.296 0.6827 0.1358 0.091 Uiso 1 1 calc R
C29 C -0.3606(9) 0.5901(6) 0.0718(3) 0.043(3) Uani 1 1 d .
H29A H -0.3918 0.6344 0.0835 0.064 Uiso 1 1 calc R
H29B H -0.4071 0.5461 0.0781 0.064 Uiso 1 1 calc R
H29C H -0.3681 0.5971 0.0457 0.064 Uiso 1 1 calc R
C30 C -0.1582(11) 0.5008(7) 0.0301(3) 0.051(3) Uani 1 1 d .
H30A H -0.0871 0.5097 0.0167 0.077 Uiso 1 1 calc R
H30B H -0.2299 0.5207 0.0165 0.077 Uiso 1 1 calc R
H30C H -0.168 0.4469 0.0337 0.077 Uiso 1 1 calc R
C31 C 0.2866(9) 0.8510(6) 0.0641(3) 0.031(2) Uani 1 1 d U
C32 C 0.2876(9) 0.8085(6) 0.0969(3) 0.029(2) Uani 1 1 d U
C33 C 0.3088(9) 0.7315(6) 0.0878(3) 0.029(2) Uani 1 1 d U
C34 C 0.3183(8) 0.7270(6) 0.0498(3) 0.027(2) Uani 1 1 d U
C35 C 0.3036(9) 0.8009(6) 0.0357(3) 0.028(2) Uani 1 1 d U
C36 C 0.2755(10) 0.9342(6) 0.0613(3) 0.047(3) Uani 1 1 d .
H36A H 0.2589 0.9549 0.0848 0.071 Uiso 1 1 calc R
H36B H 0.2093 0.947 0.0436 0.071 Uiso 1 1 calc R
H36C H 0.3511 0.9552 0.0538 0.071 Uiso 1 1 calc R
C37 C 0.2797(9) 0.8392(6) 0.1348(3) 0.034(3) Uani 1 1 d .
H37A H 0.2304 0.8056 0.1484 0.051 Uiso 1 1 calc R
H37B H 0.2427 0.8889 0.1335 0.051 Uiso 1 1 calc R
H37C H 0.3609 0.8427 0.1468 0.051 Uiso 1 1 calc R
C38 C 0.3274(10) 0.6693(7) 0.1157(3) 0.043(3) Uani 1 1 d .
H38A H 0.2711 0.6762 0.1344 0.064 Uiso 1 1 calc R
H38B H 0.4104 0.6711 0.1265 0.064 Uiso 1 1 calc R
H38C H 0.3127 0.6208 0.104 0.064 Uiso 1 1 calc R
C39 C 0.3399(10) 0.6582(7) 0.0284(3) 0.051(4) Uani 1 1 d .
H39A H 0.3338 0.614 0.0436 0.076 Uiso 1 1 calc R
H39B H 0.4207 0.6605 0.0196 0.076 Uiso 1 1 calc R
H39C H 0.2795 0.6552 0.008 0.076 Uiso 1 1 calc R
C40 C 0.3155(10) 0.8235(8) -0.0029(3) 0.052(4) Uani 1 1 d .
H40A H 0.3507 0.8736 -0.0036 0.078 Uiso 1 1 calc R
H40B H 0.2357 0.8236 -0.0159 0.078 Uiso 1 1 calc R
H40C H 0.3679 0.7878 -0.0142 0.078 Uiso 1 1 calc R
Cl1 Cl 0.0723(3) 0.70911(19) -0.04522(8) 0.0470(8) Uani 1 1 d .
Cl2 Cl -0.1621(3) 0.86364(17) -0.03938(8) 0.0505(8) Uani 1 1 d .
Cl3 Cl -0.2573(3) 0.65685(19) -0.02711(8) 0.0530(9) Uani 1 1 d .
Lu1 Lu -0.09242(4) 0.74651(3) -0.005963(12) 0.02739(17) Uani 1 1 d .
N1 N -0.0015(7) 0.7575(5) 0.0968(2) 0.028(2) Uani 1 1 d .
N12 N -0.1980(8) 0.7406(4) 0.0515(2) 0.028(2) Uani 1 1 d .
H12 H -0.2634 0.7347 0.037 0.034 Uiso 1 1 calc R
N13 N 0.0071(7) 0.8401(5) 0.0372(2) 0.027(2) Uani 1 1 d .
H13 H 0.0102 0.8676 0.0177 0.033 Uiso 1 1 calc R
N23 N 0.0439(7) 0.6748(5) 0.0403(2) 0.025(2) Uani 1 1 d .
H23 H 0.0599 0.6467 0.022 0.03 Uiso 1 1 calc R
Ti1 Ti -0.11356(15) 0.82822(10) 0.07286(5) 0.0243(4) Uani 1 1 d .
Ti2 Ti -0.07748(16) 0.66983(10) 0.07540(5) 0.0253(4) Uani 1 1 d .
Ti3 Ti 0.11806(16) 0.76720(11) 0.06157(5) 0.0245(4) Uani 1 1 d .
C41 C 0.8018(9) 0.7563(7) 0.2804(3) 0.039(3) Uani 1 1 d U
C42 C 0.8088(8) 0.7990(6) 0.3127(3) 0.031(2) Uani 1 1 d U
C43 C 0.7998(9) 0.7500(6) 0.3424(3) 0.031(2) Uani 1 1 d U
C44 C 0.7805(9) 0.6764(6) 0.3288(3) 0.034(2) Uani 1 1 d U
C45 C 0.7811(9) 0.6804(7) 0.2907(3) 0.040(3) Uani 1 1 d U
C46 C 0.8203(11) 0.7835(8) 0.2443(3) 0.063(4) Uani 1 1 d .
H46A H 0.7713 0.8283 0.2393 0.094 Uiso 1 1 calc R
H46B H 0.7963 0.7447 0.2267 0.094 Uiso 1 1 calc R
H46C H 0.9056 0.7957 0.2426 0.094 Uiso 1 1 calc R
C47 C 0.8375(10) 0.8829(7) 0.3139(4) 0.053(4) Uani 1 1 d .
H47A H 0.82 0.9032 0.3373 0.08 Uiso 1 1 calc R
H47B H 0.7879 0.9086 0.2949 0.08 Uiso 1 1 calc R
H47C H 0.923 0.8905 0.3102 0.08 Uiso 1 1 calc R
C48 C 0.8110(11) 0.7739(7) 0.3813(3) 0.053(4) Uani 1 1 d .
H48A H 0.7485 0.7491 0.3942 0.079 Uiso 1 1 calc R
H48B H 0.8009 0.8282 0.3828 0.079 Uiso 1 1 calc R
H48C H 0.8907 0.7599 0.3922 0.079 Uiso 1 1 calc R
C49 C 0.7680(10) 0.6080(7) 0.3517(4) 0.053(4) Uani 1 1 d .
H49A H 0.8433 0.5997 0.3664 0.079 Uiso 1 1 calc R
H49B H 0.7508 0.5645 0.3362 0.079 Uiso 1 1 calc R
H49C H 0.7018 0.6153 0.3672 0.079 Uiso 1 1 calc R
C50 C 0.7703(12) 0.6128(9) 0.2650(4) 0.081(5) Uani 1 1 d .
H50A H 0.8466 0.6058 0.2539 0.121 Uiso 1 1 calc R
H50B H 0.7054 0.6218 0.2464 0.121 Uiso 1 1 calc R
H50C H 0.752 0.5678 0.2786 0.121 Uiso 1 1 calc R
C51 C 0.2713(9) 0.9031(6) 0.3615(3) 0.029(3) Uani 1 1 d .
C52 C 0.3814(10) 0.8978(6) 0.3840(3) 0.035(3) Uani 1 1 d .
C53 C 0.4697(10) 0.9394(6) 0.3672(3) 0.031(3) Uani 1 1 d .
C54 C 0.4213(10) 0.9691(6) 0.3347(3) 0.041(3) Uani 1 1 d .
C55 C 0.2944(10) 0.9473(6) 0.3308(3) 0.031(3) Uani 1 1 d .
C56 C 0.1489(10) 0.8740(7) 0.3688(3) 0.047(3) Uani 1 1 d .
H56A H 0.1556 0.8423 0.3902 0.07 Uiso 1 1 calc R
H56B H 0.1162 0.8447 0.3482 0.07 Uiso 1 1 calc R
H56C H 0.095 0.9161 0.3727 0.07 Uiso 1 1 calc R
C57 C 0.3973(11) 0.8584(7) 0.4199(3) 0.050(3) Uani 1 1 d .
H57A H 0.3393 0.8173 0.4205 0.074 Uiso 1 1 calc R
H57B H 0.3834 0.894 0.4392 0.074 Uiso 1 1 calc R
H57C H 0.4794 0.8386 0.4234 0.074 Uiso 1 1 calc R
C58 C 0.5973(10) 0.9499(7) 0.3837(3) 0.047(3) Uani 1 1 d .
H58A H 0.6239 0.9044 0.3965 0.071 Uiso 1 1 calc R
H58B H 0.5993 0.992 0.4005 0.071 Uiso 1 1 calc R
H58C H 0.6513 0.9603 0.3647 0.071 Uiso 1 1 calc R
C59 C 0.4833(10) 1.0201(6) 0.3088(3) 0.048(3) Uani 1 1 d .
H59A H 0.4628 1.0037 0.2841 0.073 Uiso 1 1 calc R
H59B H 0.5708 1.0176 0.3141 0.073 Uiso 1 1 calc R
H59C H 0.4558 1.0716 0.3118 0.073 Uiso 1 1 calc R
C60 C 0.2005(10) 0.9678(7) 0.3019(3) 0.045(3) Uani 1 1 d .
H60A H 0.2381 0.9952 0.2829 0.068 Uiso 1 1 calc R
H60B H 0.1392 0.9993 0.3119 0.068 Uiso 1 1 calc R
H60C H 0.1625 0.9222 0.2918 0.068 Uiso 1 1 calc R
C61 C 0.2396(10) 0.6243(6) 0.3586(3) 0.037(3) Uani 1 1 d .
C62 C 0.3510(11) 0.5875(7) 0.3661(3) 0.044(3) Uani 1 1 d .
C63 C 0.3820(10) 0.5474(7) 0.3364(3) 0.043(3) Uani 1 1 d .
C64 C 0.2912(11) 0.5582(6) 0.3080(3) 0.041(3) Uani 1 1 d .
C65 C 0.2002(9) 0.6063(6) 0.3220(3) 0.035(3) Uani 1 1 d .
C66 C 0.1729(15) 0.6686(7) 0.3836(4) 0.078(5) Uani 1 1 d .
H66A H 0.1103 0.6979 0.3701 0.117 Uiso 1 1 calc R
H66B H 0.2285 0.7024 0.3972 0.117 Uiso 1 1 calc R
H66C H 0.1352 0.6351 0.4002 0.117 Uiso 1 1 calc R
C67 C 0.4201(15) 0.5887(10) 0.4034(4) 0.100(6) Uani 1 1 d .
H67A H 0.435 0.6406 0.4109 0.15 Uiso 1 1 calc R
H67B H 0.4973 0.5627 0.4022 0.15 Uiso 1 1 calc R
H67C H 0.3721 0.5636 0.4208 0.15 Uiso 1 1 calc R
C68 C 0.4895(14) 0.4951(8) 0.3332(5) 0.101(7) Uani 1 1 d .
H68A H 0.5399 0.5141 0.3147 0.151 Uiso 1 1 calc R
H68B H 0.4604 0.445 0.3266 0.151 Uiso 1 1 calc R
H68C H 0.5373 0.4929 0.3563 0.151 Uiso 1 1 calc R
C69 C 0.2885(15) 0.5228(8) 0.2716(4) 0.086(6) Uani 1 1 d .
H69A H 0.3642 0.5334 0.2607 0.129 Uiso 1 1 calc R
H69B H 0.2208 0.5431 0.2564 0.129 Uiso 1 1 calc R
H69C H 0.2786 0.4686 0.2739 0.129 Uiso 1 1 calc R
C70 C 0.0818(11) 0.6290(10) 0.3022(4) 0.095(6) Uani 1 1 d .
H70A H 0.094 0.6363 0.2767 0.143 Uiso 1 1 calc R
H70B H 0.0533 0.6757 0.3123 0.143 Uiso 1 1 calc R
H70C H 0.0217 0.5897 0.3047 0.143 Uiso 1 1 calc R
Cl4 Cl 0.3254(4) 0.9018(2) 0.22609(9) 0.0713(12) Uani 1 1 d .
Cl5 Cl 0.5377(3) 0.7453(2) 0.19969(8) 0.0539(9) Uani 1 1 d .
Cl6 Cl 0.2163(4) 0.6983(3) 0.21996(10) 0.0947(17) Uani 1 1 d .
Lu2 Lu 0.39079(4) 0.77287(3) 0.246017(12) 0.03117(18) Uani 1 1 d .
N2 N 0.4994(8) 0.7455(5) 0.3467(2) 0.031(2) Uani 1 1 d .
N45 N 0.5316(7) 0.8376(5) 0.2917(2) 0.027(2) Uani 1 1 d .
H45 H 0.5426 0.868 0.2737 0.033 Uiso 1 1 calc R
N46 N 0.4973(7) 0.6733(5) 0.2845(2) 0.026(2) Uani 1 1 d .
H46 H 0.4975 0.6487 0.2641 0.031 Uiso 1 1 calc R
N56 N 0.2959(8) 0.7692(5) 0.3057(2) 0.030(2) Uani 1 1 d .
H56 H 0.2286 0.777 0.2924 0.036 Uiso 1 1 calc R
Ti4 Ti 0.61144(16) 0.74492(10) 0.30963(5) 0.0247(4) Uani 1 1 d .
Ti5 Ti 0.41625(17) 0.83583(10) 0.33023(5) 0.0270(5) Uani 1 1 d .
Ti6 Ti 0.38351(17) 0.67790(11) 0.32251(5) 0.0274(5) Uani 1 1 d .

loop_
_atom_site_aniso_label
_atom_site_aniso_U_11
_atom_site_aniso_U_22
_atom_site_aniso_U_33
_atom_site_aniso_U_23
_atom_site_aniso_U_13
_atom_site_aniso_U_12
C11 0.038(7) 0.030(7) 0.043(7) -0.012(6) 0.014(6) 0.006(5)
C12 0.026(6) 0.022(6) 0.037(7) 0.001(5) 0.003(5) 0.003(5)
C13 0.029(6) 0.024(6) 0.037(7) 0.000(5) 0.006(5) -0.003(5)
C14 0.032(6) 0.020(6) 0.050(8) -0.001(5) 0.012(5) 0.008(5)
C15 0.015(5) 0.041(7) 0.044(7) -0.010(6) 0.005(5) 0.011(5)
C16 0.034(7) 0.064(9) 0.050(8) -0.004(7) -0.001(6) -0.004(6)
C17 0.057(9) 0.066(10) 0.048(8) -0.010(7) 0.009(7) 0.018(7)
C18 0.044(8) 0.040(8) 0.076(10) -0.033(7) -0.013(7) 0.003(6)
C19 0.052(8) 0.023(7) 0.076(9) 0.006(6) 0.029(7) 0.013(6)
C20 0.045(8) 0.073(10) 0.042(8) -0.022(7) -0.022(6) 0.010(7)
C21 0.024(6) 0.019(6) 0.055(8) 0.008(5) 0.011(5) 0.004(5)
C22 0.026(6) 0.030(6) 0.033(6) 0.005(5) -0.005(5) 0.002(5)
C23 0.040(7) 0.022(6) 0.040(7) 0.010(5) 0.015(5) -0.004(5)
C24 0.033(6) 0.018(6) 0.055(8) 0.008(5) 0.007(6) -0.002(5)
C25 0.030(6) 0.023(6) 0.045(7) 0.008(5) 0.002(5) 0.004(5)
C26 0.050(8) 0.034(7) 0.062(9) 0.014(6) 0.001(6) 0.013(6)
C27 0.066(9) 0.051(9) 0.035(7) 0.003(6) -0.010(6) -0.008(7)
C28 0.085(11) 0.052(9) 0.051(9) -0.002(7) 0.048(8) 0.002(8)
C29 0.024(6) 0.033(7) 0.070(9) 0.007(6) -0.005(6) -0.006(5)
C30 0.046(8) 0.042(8) 0.063(9) -0.013(7) -0.006(7) 0.001(6)
C31 0.018(5) 0.029(5) 0.046(6) 0.006(4) 0.001(5) -0.014(5)
C32 0.018(5) 0.038(6) 0.033(5) -0.004(4) 0.007(4) -0.004(5)
C33 0.016(5) 0.035(5) 0.035(5) 0.006(4) -0.005(4) 0.004(5)
C34 0.008(4) 0.034(5) 0.040(6) 0.003(4) 0.008(4) 0.009(4)
C35 0.024(5) 0.047(6) 0.014(5) 0.002(4) -0.007(4) -0.005(5)
C36 0.029(6) 0.044(8) 0.069(9) -0.005(7) 0.004(6) -0.021(6)
C37 0.027(6) 0.046(8) 0.029(6) -0.001(5) -0.005(5) 0.008(5)
C38 0.032(6) 0.051(8) 0.043(7) 0.006(6) 0.000(5) 0.008(6)
C39 0.038(7) 0.065(10) 0.048(8) -0.027(7) 0.001(6) 0.004(7)
C40 0.024(6) 0.085(11) 0.049(8) 0.005(7) 0.011(6) -0.009(7)
Cl1 0.0442(17) 0.065(2) 0.0331(16) -0.0083(15) 0.0082(13) 0.0157(16)
Cl2 0.076(2) 0.0329(18) 0.0412(18) 0.0051(14) -0.0065(16) 0.0101(16)
Cl3 0.0522(19) 0.062(2) 0.0433(18) -0.0006(16) -0.0113(15) -0.0270(17)
Lu1 0.0286(3) 0.0300(3) 0.0232(3) -0.00053(19) -0.00086(19) -0.0008(2)
N1 0.026(5) 0.037(6) 0.022(5) 0.001(4) 0.005(4) -0.004(4)
N12 0.038(5) 0.027(5) 0.020(5) 0.005(4) 0.012(4) 0.001(4)
N13 0.027(5) 0.028(5) 0.026(5) -0.002(4) -0.006(4) 0.002(4)
N23 0.023(4) 0.033(5) 0.020(5) 0.005(4) 0.005(4) 0.004(4)
Ti1 0.0211(9) 0.0235(11) 0.0285(11) -0.0011(8) 0.0026(8) -0.0011(8)
Ti2 0.0265(10) 0.0236(11) 0.0258(11) 0.0015(8) 0.0025(8) -0.0015(8)
Ti3 0.0197(9) 0.0277(11) 0.0260(11) -0.0002(8) 0.0009(8) -0.0001(8)
C41 0.006(5) 0.070(8) 0.043(6) -0.014(5) 0.010(5) -0.009(5)
C42 0.005(4) 0.042(6) 0.045(6) -0.007(4) -0.004(4) -0.004(5)
C43 0.016(5) 0.049(7) 0.027(5) -0.002(4) -0.001(4) 0.009(5)
C44 0.024(5) 0.036(6) 0.040(6) -0.007(5) -0.005(5) 0.011(5)
C45 0.025(6) 0.044(6) 0.053(6) -0.030(5) 0.015(5) 0.009(5)
C46 0.033(7) 0.097(13) 0.059(9) -0.007(8) 0.007(6) -0.018(8)
C47 0.033(7) 0.043(8) 0.083(10) 0.005(7) -0.003(7) -0.018(6)
C48 0.052(8) 0.065(9) 0.039(8) -0.006(7) -0.016(6) 0.007(7)
C49 0.039(7) 0.036(8) 0.083(10) 0.018(7) -0.003(7) 0.008(6)
C50 0.055(9) 0.084(12) 0.100(12) -0.063(10) -0.015(8) 0.011(8)
C51 0.033(6) 0.028(6) 0.028(6) -0.010(5) 0.006(5) 0.009(5)
C52 0.036(6) 0.034(7) 0.034(7) 0.006(5) 0.005(5) -0.007(5)
C53 0.040(7) 0.018(6) 0.035(7) -0.010(5) 0.007(5) -0.003(5)
C54 0.045(7) 0.018(6) 0.061(9) 0.002(6) 0.016(6) -0.005(5)
C55 0.035(6) 0.021(6) 0.038(7) -0.006(5) 0.003(5) 0.014(5)
C56 0.037(7) 0.048(8) 0.058(9) 0.007(6) 0.023(6) -0.008(6)
C57 0.061(9) 0.052(9) 0.036(7) 0.004(6) 0.006(6) 0.018(7)
C58 0.034(7) 0.050(8) 0.058(8) -0.010(7) -0.001(6) -0.006(6)
C59 0.046(8) 0.027(7) 0.075(9) 0.005(6) 0.021(7) -0.001(6)
C60 0.042(7) 0.044(8) 0.052(8) 0.014(6) 0.013(6) 0.020(6)
C61 0.036(7) 0.034(7) 0.046(8) 0.012(6) 0.022(6) -0.004(5)
C62 0.043(7) 0.046(8) 0.042(8) 0.017(6) 0.000(6) -0.020(6)
C63 0.034(7) 0.035(7) 0.059(9) 0.006(6) 0.003(6) -0.001(6)
C64 0.049(8) 0.029(7) 0.046(8) -0.015(6) 0.006(6) -0.027(6)
C65 0.024(6) 0.035(7) 0.047(8) 0.013(6) 0.011(5) -0.016(5)
C66 0.138(15) 0.030(8) 0.075(10) -0.003(7) 0.066(10) -0.007(9)
C67 0.103(14) 0.102(15) 0.088(13) 0.031(11) -0.044(11) -0.039(12)
C68 0.084(12) 0.041(10) 0.18(2) 0.038(11) 0.060(13) 0.025(9)
C69 0.123(15) 0.067(11) 0.073(11) -0.022(9) 0.041(10) -0.048(10)
C70 0.025(7) 0.130(16) 0.126(15) 0.051(13) -0.019(8) -0.028(9)
Cl4 0.113(3) 0.056(2) 0.045(2) 0.0125(17) 0.010(2) 0.038(2)
Cl5 0.053(2) 0.077(3) 0.0340(18) -0.0038(16) 0.0146(15) 0.0222(17)
Cl6 0.091(3) 0.143(4) 0.047(2) 0.014(2) -0.022(2) -0.080(3)
Lu2 0.0299(3) 0.0384(3) 0.0247(3) 0.0015(2) -0.0018(2) -0.0006(2)
N2 0.027(5) 0.036(6) 0.029(5) 0.001(4) -0.005(4) 0.001(4)
N45 0.025(5) 0.035(5) 0.022(5) 0.001(4) 0.002(4) -0.001(4)
N46 0.028(5) 0.031(5) 0.018(5) 0.004(4) -0.004(4) 0.002(4)
N56 0.027(5) 0.049(6) 0.014(5) 0.009(4) 0.004(4) 0.000(4)
Ti4 0.0189(9) 0.0272(11) 0.0276(11) -0.0010(8) -0.0001(8) 0.0016(8)
Ti5 0.0288(10) 0.0239(11) 0.0291(11) -0.0009(8) 0.0073(8) 0.0012(8)
Ti6 0.0283(10) 0.0248(11) 0.0296(11) 0.0010(9) 0.0053(8) -0.0003(8)

loop_
_atom_type_symbol
_atom_type_description
_atom_type_scat_dispersion_real
_atom_type_scat_dispersion_imag
_atom_type_scat_source
C C 0.0033 0.0016 'International Tables Vol C Tables 4.2.6.8 and 6.1.1.4'
H H 0 0 'International Tables Vol C Tables 4.2.6.8 and 6.1.1.4'
Cl Cl 0.1484 0.1585 'International Tables Vol C Tables 4.2.6.8 and 6.1.1.4'
Lu Lu -0.472 5.8584 'International Tables Vol C Tables 4.2.6.8 and 6.1.1.4'
N N 0.0061 0.0033 'International Tables Vol C Tables 4.2.6.8 and 6.1.1.4'
Ti Ti 0.2776 0.4457 'International Tables Vol C Tables 4.2.6.8 and 6.1.1.4'

loop_
_exptl_crystal_face_index_h
_exptl_crystal_face_index_k
_exptl_crystal_face_index_l
_exptl_crystal_face_perp_dist
-1 0 -2 0.033
1 0 2 0.09
1 0 -7 0.111
-1 0 7 0.156
0 -1 0 0.011
0 11 -1 0.056

loop_
_geom_angle_atom_site_label_1
_geom_angle_atom_site_label_2
_geom_angle_atom_site_label_3
_geom_angle
C15 C11 C12 108.6(10)
C15 C11 C16 124.3(10)
C12 C11 C16 127.1(10)
C15 C11 Ti1 73.8(6)
C12 C11 Ti1 70.1(6)
C16 C11 Ti1 124.3(8)
C13 C12 C11 107.5(9)
C13 C12 C17 126.8(10)
C11 C12 C17 125.4(10)
C13 C12 Ti1 73.1(6)
C11 C12 Ti1 74.7(6)
C17 C12 Ti1 122.6(7)
C12 C13 C14 109.3(9)
C12 C13 C18 124.4(10)
C14 C13 C18 126.3(10)
C12 C13 Ti1 71.8(6)
C14 C13 Ti1 73.8(6)
C18 C13 Ti1 122.0(7)
C13 C14 C15 106.5(9)
C13 C14 C19 126.3(10)
C15 C14 C19 127.0(11)
C13 C14 Ti1 70.8(6)
C15 C14 Ti1 73.7(6)
C19 C14 Ti1 124.3(7)
C11 C15 C14 108.1(10)
C11 C15 C20 125.8(10)
C14 C15 C20 126.0(11)
C11 C15 Ti1 71.8(6)
C14 C15 Ti1 71.4(6)
C20 C15 Ti1 126.2(7)
C22 C21 C25 107.6(9)
C22 C21 C26 128.5(10)
C25 C21 C26 123.9(10)
C22 C21 Ti2 69.8(6)
C25 C21 Ti2 74.2(6)
C26 C21 Ti2 123.9(7)
C21 C22 C23 108.8(9)
C21 C22 C27 124.6(10)
C23 C22 C27 126.6(10)
C21 C22 Ti2 75.3(6)
C23 C22 Ti2 71.4(6)
C27 C22 Ti2 120.3(7)
C24 C23 C22 106.9(10)
C24 C23 C28 128.0(11)
C22 C23 C28 124.9(11)
C24 C23 Ti2 74.7(6)
C22 C23 Ti2 72.8(6)
C28 C23 Ti2 120.8(8)
C25 C24 C23 109.6(10)
C25 C24 C29 127.0(11)
C23 C24 C29 123.2(10)
C25 C24 Ti2 75.8(6)
C23 C24 Ti2 69.8(6)
C29 C24 Ti2 123.0(7)
C24 C25 C21 107.0(10)
C24 C25 C30 127.6(10)
C21 C25 C30 125.4(10)
C24 C25 Ti2 70.3(6)
C21 C25 Ti2 70.8(6)
C30 C25 Ti2 124.8(8)
C35 C31 C32 108.1(9)
C35 C31 C36 126.4(10)
C32 C31 C36 125.4(10)
C35 C31 Ti3 73.8(6)
C32 C31 Ti3 70.2(5)
C36 C31 Ti3 124.0(7)
C31 C32 C33 107.1(9)
C31 C32 C37 126.9(10)
C33 C32 C37 125.7(10)
C31 C32 Ti3 74.4(6)
C33 C32 Ti3 72.8(6)
C37 C32 Ti3 122.5(6)
C34 C33 C32 108.2(9)
C34 C33 C38 128.1(10)
C32 C33 C38 123.5(10)
C34 C33 Ti3 74.5(5)
C32 C33 Ti3 71.5(5)
C38 C33 Ti3 123.6(7)
C33 C34 C35 107.3(9)
C33 C34 C39 127.1(10)
C35 C34 C39 125.6(10)
C33 C34 Ti3 70.5(5)
C35 C34 Ti3 73.0(5)
C39 C34 Ti3 122.0(7)
C31 C35 C34 109.2(9)
C31 C35 C40 125.0(11)
C34 C35 C40 125.6(10)
C31 C35 Ti3 72.1(5)
C34 C35 Ti3 72.5(5)
C40 C35 Ti3 125.8(7)
Cl3 Lu1 Cl1 101.04(11)
Cl3 Lu1 N12 82.4(2)
Cl1 Lu1 N12 152.6(2)
Cl3 Lu1 N13 153.9(2)
Cl1 Lu1 N13 104.2(2)
N12 Lu1 N13 72.2(3)
Cl3 Lu1 Cl2 100.55(11)
Cl1 Lu1 Cl2 98.16(11)
N12 Lu1 Cl2 108.1(2)
N13 Lu1 Cl2 82.5(2)
Cl3 Lu1 N23 105.9(2)
Cl1 Lu1 N23 80.83(18)
N12 Lu1 N23 72.1(3)
N13 Lu1 N23 72.0(3)
Cl2 Lu1 N23 153.2(2)
Cl3 Lu1 Ti1 117.56(8)
Cl1 Lu1 Ti1 137.48(8)
N12 Lu1 Ti1 36.3(2)
N13 Lu1 Ti1 36.39(19)
Cl2 Lu1 Ti1 91.96(8)
N23 Lu1 Ti1 72.38(19)
Cl3 Lu1 Ti2 90.60(8)
Cl1 Lu1 Ti2 115.63(8)
N12 Lu1 Ti2 36.9(2)
N13 Lu1 Ti2 72.5(2)
Cl2 Lu1 Ti2 141.70(8)
N23 Lu1 Ti2 35.77(17)
Ti1 Lu1 Ti2 51.08(5)
Cl3 Lu1 Ti3 139.67(8)
Cl1 Lu1 Ti3 88.30(8)
N12 Lu1 Ti3 72.8(2)
N13 Lu1 Ti3 36.11(19)
Cl2 Lu1 Ti3 117.00(8)
N23 Lu1 Ti3 36.49(19)
Ti1 Lu1 Ti3 50.91(5)
Ti2 Lu1 Ti3 50.88(5)
Ti2 N1 Ti1 95.3(4)
Ti2 N1 Ti3 95.3(4)
Ti1 N1 Ti3 94.4(4)
Ti1 N12 Ti2 92.2(4)
Ti1 N12 Lu1 94.3(3)
Ti2 N12 Lu1 93.9(3)
Ti1 N13 Ti3 92.9(4)
Ti1 N13 Lu1 94.2(3)
Ti3 N13 Lu1 94.9(3)
Ti2 N23 Ti3 93.3(4)
Ti2 N23 Lu1 94.1(3)
Ti3 N23 Lu1 93.5(3)
N1 Ti1 N12 86.5(4)
N1 Ti1 N13 86.4(3)
N12 Ti1 N13 98.0(3)
N1 Ti1 C12 105.2(4)
N12 Ti1 C12 120.2(3)
N13 Ti1 C12 140.2(4)
N1 Ti1 C13 113.7(4)
N12 Ti1 C13 149.7(4)
N13 Ti1 C13 105.3(4)
C12 Ti1 C13 35.0(3)
N1 Ti1 C14 145.7(4)
N12 Ti1 C14 127.7(4)
N13 Ti1 C14 90.0(4)
C12 Ti1 C14 59.0(4)
C13 Ti1 C14 35.4(4)
N1 Ti1 C11 128.0(4)
N12 Ti1 C11 92.1(4)
N13 Ti1 C11 144.8(4)
C12 Ti1 C11 35.2(4)
C13 Ti1 C11 57.7(4)
C14 Ti1 C11 57.9(4)
N1 Ti1 C15 162.1(4)
N12 Ti1 C15 96.0(4)
N13 Ti1 C15 110.8(4)
C12 Ti1 C15 58.3(4)
C13 Ti1 C15 57.8(4)
C14 Ti1 C15 34.8(4)
C11 Ti1 C15 34.4(4)
N1 Ti1 Ti3 42.8(2)
N12 Ti1 Ti3 92.5(3)
N13 Ti1 Ti3 43.6(2)
C12 Ti1 Ti3 135.2(3)
C13 Ti1 Ti3 117.8(3)
C14 Ti1 Ti3 125.2(3)
C11 Ti1 Ti3 169.3(3)
C15 Ti1 Ti3 154.1(3)
N1 Ti1 Ti2 42.1(3)
N12 Ti1 Ti2 44.4(3)
N13 Ti1 Ti2 91.6(3)
C12 Ti1 Ti2 122.6(3)
C13 Ti1 Ti2 150.4(3)
C14 Ti1 Ti2 172.1(3)
C11 Ti1 Ti2 118.2(3)
C15 Ti1 Ti2 138.0(3)
Ti3 Ti1 Ti2 60.06(6)
N1 Ti1 Lu1 92.1(3)
N12 Ti1 Lu1 49.4(2)
N13 Ti1 Lu1 49.5(2)
C12 Ti1 Lu1 159.8(3)
C13 Ti1 Lu1 144.0(3)
C14 Ti1 Lu1 111.0(3)
C11 Ti1 Lu1 124.9(3)
C15 Ti1 Lu1 103.0(3)
Ti3 Ti1 Lu1 64.95(5)
Ti2 Ti1 Lu1 64.76(5)
N1 Ti2 N23 86.4(4)
N1 Ti2 N12 85.9(4)
N23 Ti2 N12 98.3(3)
N1 Ti2 C23 109.6(4)
N23 Ti2 C23 151.1(4)
N12 Ti2 C23 106.5(4)
N1 Ti2 C22 103.2(4)
N23 Ti2 C22 118.5(4)
N12 Ti2 C22 142.3(3)
C23 Ti2 C22 35.9(4)
N1 Ti2 C24 142.2(4)
N23 Ti2 C24 131.0(4)
N12 Ti2 C24 92.0(4)
C23 Ti2 C24 35.5(4)
C22 Ti2 C24 58.4(4)
N1 Ti2 C21 127.2(4)
N23 Ti2 C21 92.3(4)
N12 Ti2 C21 145.9(4)
C23 Ti2 C21 58.8(4)
C22 Ti2 C21 34.8(4)
C24 Ti2 C21 57.6(4)
N1 Ti2 C25 160.9(4)
N23 Ti2 C25 99.2(4)
N12 Ti2 C25 111.1(4)
C23 Ti2 C25 58.2(4)
C22 Ti2 C25 58.0(4)
C24 Ti2 C25 33.9(4)
C21 Ti2 C25 35.0(3)
N1 Ti2 Ti3 42.6(2)
N23 Ti2 Ti3 43.9(3)
N12 Ti2 Ti3 91.5(2)
C23 Ti2 Ti3 146.6(3)
C22 Ti2 Ti3 120.1(3)
C24 Ti2 Ti3 174.3(3)
C21 Ti2 Ti3 117.7(2)
C25 Ti2 Ti3 140.4(3)
N1 Ti2 Ti1 42.6(3)
N23 Ti2 Ti1 92.0(3)
N12 Ti2 Ti1 43.4(3)
C23 Ti2 Ti1 116.3(3)
C22 Ti2 Ti1 134.9(3)
C24 Ti2 Ti1 125.5(3)
C21 Ti2 Ti1 168.5(3)
C25 Ti2 Ti1 153.7(3)
Ti3 Ti2 Ti1 59.86(6)
N1 Ti2 Lu1 92.0(3)
N23 Ti2 Lu1 50.1(2)
N12 Ti2 Lu1 49.1(2)
C23 Ti2 Lu1 147.2(3)
C22 Ti2 Lu1 160.9(3)
C24 Ti2 Lu1 114.8(3)
C21 Ti2 Lu1 126.1(3)
C25 Ti2 Lu1 105.7(3)
Ti3 Ti2 Lu1 64.66(5)
Ti1 Ti2 Lu1 64.16(5)
N1 Ti3 N13 86.3(4)
N1 Ti3 N23 85.0(3)
N13 Ti3 N23 98.0(3)
N1 Ti3 C32 102.0(4)
N13 Ti3 C32 120.2(4)
N23 Ti3 C32 141.4(4)
N1 Ti3 C33 109.4(4)
N13 Ti3 C33 152.2(4)
N23 Ti3 C33 106.0(4)
C32 Ti3 C33 35.7(4)
N1 Ti3 C31 126.8(4)
N13 Ti3 C31 93.7(4)
N23 Ti3 C31 146.8(4)
C32 Ti3 C31 35.4(3)
C33 Ti3 C31 58.4(4)
N1 Ti3 C34 141.5(4)
N13 Ti3 C34 131.9(4)
N23 Ti3 C34 92.3(3)
C32 Ti3 C34 58.7(4)
C33 Ti3 C34 35.0(4)
C31 Ti3 C34 57.6(4)
N1 Ti3 C35 159.7(4)
N13 Ti3 C35 100.0(4)
N23 Ti3 C35 112.9(3)
C32 Ti3 C35 58.1(3)
C33 Ti3 C35 57.7(3)
C31 Ti3 C35 34.1(3)
C34 Ti3 C35 34.4(4)
N1 Ti3 Ti1 42.8(3)
N13 Ti3 Ti1 43.5(2)
N23 Ti3 Ti1 91.4(2)
C32 Ti3 Ti1 119.6(3)
C33 Ti3 Ti1 146.6(3)
C31 Ti3 Ti1 117.7(3)
C34 Ti3 Ti1 174.6(3)
C35 Ti3 Ti1 140.2(3)
N1 Ti3 Ti2 42.1(3)
N13 Ti3 Ti2 91.6(3)
N23 Ti3 Ti2 42.9(2)
C32 Ti3 Ti2 132.9(3)
C33 Ti3 Ti2 115.6(3)
C31 Ti3 Ti2 167.3(3)
C34 Ti3 Ti2 125.1(3)
C35 Ti3 Ti2 154.9(3)
Ti1 Ti3 Ti2 60.08(7)
N1 Ti3 Lu1 91.5(3)
N13 Ti3 Lu1 48.9(2)
N23 Ti3 Lu1 50.0(2)
C32 Ti3 Lu1 162.5(3)
C33 Ti3 Lu1 147.6(3)
C31 Ti3 Lu1 127.1(3)
C34 Ti3 Lu1 115.8(3)
C35 Ti3 Lu1 107.3(2)
Ti1 Ti3 Lu1 64.15(5)
Ti2 Ti3 Lu1 64.46(5)
C42 C41 C45 106.3(10)
C42 C41 C46 126.9(12)
C45 C41 C46 126.8(11)
C42 C41 Ti4 70.3(5)
C45 C41 Ti4 69.0(5)
C46 C41 Ti4 128.3(8)
C43 C42 C41 109.1(10)
C43 C42 C47 127.3(10)
C41 C42 C47 123.2(11)
C43 C42 Ti4 70.8(6)
C41 C42 Ti4 75.5(6)
C47 C42 Ti4 125.8(7)
C42 C43 C44 107.9(9)
C42 C43 C48 124.8(11)
C44 C43 C48 127.3(11)
C42 C43 Ti4 74.2(6)
C44 C43 Ti4 70.8(6)
C48 C43 Ti4 121.3(7)
C43 C44 C45 107.5(10)
C43 C44 C49 124.5(10)
C45 C44 C49 128.0(11)
C43 C44 Ti4 73.6(6)
C45 C44 Ti4 74.2(6)
C49 C44 Ti4 120.0(7)
C44 C45 C41 109.2(10)
C44 C45 C50 125.2(12)
C41 C45 C50 125.5(12)
C44 C45 Ti4 70.3(5)
C41 C45 Ti4 76.4(6)
C50 C45 Ti4 122.8(8)
C55 C51 C52 108.1(9)
C55 C51 C56 123.7(10)
C52 C51 C56 128.0(10)
C55 C51 Ti5 73.7(6)
C52 C51 Ti5 71.2(6)
C56 C51 Ti5 124.6(8)
C53 C52 C51 107.1(9)
C53 C52 C57 126.8(11)
C51 C52 C57 126.0(10)
C53 C52 Ti5 72.8(6)
C51 C52 Ti5 73.5(6)
C57 C52 Ti5 121.5(8)
C54 C53 C52 110.6(10)
C54 C53 C58 126.5(10)
C52 C53 C58 122.9(10)
C54 C53 Ti5 74.1(6)
C52 C53 Ti5 72.2(6)
C58 C53 Ti5 121.6(7)
C53 C54 C55 107.0(10)
C53 C54 C59 127.9(11)
C55 C54 C59 125.0(11)
C53 C54 Ti5 71.7(6)
C55 C54 Ti5 73.1(6)
C59 C54 Ti5 124.1(8)
C51 C55 C54 107.2(9)
C51 C55 C60 124.0(10)
C54 C55 C60 128.7(10)
C51 C55 Ti5 71.6(6)
C54 C55 Ti5 71.5(6)
C60 C55 Ti5 124.1(7)
C62 C61 C65 106.5(10)
C62 C61 C66 127.1(13)
C65 C61 C66 126.3(12)
C62 C61 Ti6 71.5(6)
C65 C61 Ti6 73.9(6)
C66 C61 Ti6 122.6(8)
C63 C62 C61 110.4(11)
C63 C62 C67 126.5(13)
C61 C62 C67 123.0(13)
C63 C62 Ti6 75.0(7)
C61 C62 Ti6 73.6(6)
C67 C62 Ti6 121.8(9)
C62 C63 C64 108.7(11)
C62 C63 C68 128.3(13)
C64 C63 C68 122.8(13)
C62 C63 Ti6 71.0(7)
C64 C63 Ti6 73.8(7)
C68 C63 Ti6 124.2(8)
C63 C64 C65 106.7(10)
C63 C64 C69 125.7(13)
C65 C64 C69 127.4(12)
C63 C64 Ti6 71.8(6)
C65 C64 Ti6 72.0(6)
C69 C64 Ti6 123.9(8)
C61 C65 C64 107.6(10)
C61 C65 C70 126.5(12)
C64 C65 C70 125.8(12)
C61 C65 Ti6 71.0(6)
C64 C65 Ti6 72.9(6)
C70 C65 Ti6 124.4(8)
Cl6 Lu2 N45 160.1(2)
Cl6 Lu2 Cl5 98.76(14)
N45 Lu2 Cl5 98.9(2)
Cl6 Lu2 Cl4 100.09(16)
N45 Lu2 Cl4 86.0(2)
Cl5 Lu2 Cl4 99.45(11)
Cl6 Lu2 N46 99.4(2)
N45 Lu2 N46 72.3(3)
Cl5 Lu2 N46 87.3(2)
Cl4 Lu2 N46 158.1(2)
Cl6 Lu2 N56 88.2(2)
N45 Lu2 N56 72.1(3)
Cl5 Lu2 N56 158.9(2)
Cl4 Lu2 N56 98.9(2)
N46 Lu2 N56 71.9(3)
Cl6 Lu2 Ti4 135.31(11)
N45 Lu2 Ti4 36.26(19)
Cl5 Lu2 Ti4 88.89(9)
Cl4 Lu2 Ti4 122.11(10)
N46 Lu2 Ti4 36.64(19)
N56 Lu2 Ti4 72.5(2)
Cl6 Lu2 Ti6 89.72(9)
N45 Lu2 Ti6 72.84(19)
Cl5 Lu2 Ti6 123.28(9)
Cl4 Lu2 Ti6 134.20(8)
N46 Lu2 Ti6 36.14(18)
N56 Lu2 Ti6 36.4(2)
Ti4 Lu2 Ti6 51.18(5)
Cl6 Lu2 Ti5 123.99(10)
N45 Lu2 Ti5 36.63(18)
Cl5 Lu2 Ti5 134.55(9)
Cl4 Lu2 Ti5 88.41(9)
N46 Lu2 Ti5 72.39(19)
N56 Lu2 Ti5 36.0(2)
Ti4 Lu2 Ti5 50.89(5)
Ti6 Lu2 Ti5 50.83(5)
Ti4 N2 Ti5 95.4(4)
Ti4 N2 Ti6 95.9(4)
Ti5 N2 Ti6 95.0(4)
Ti4 N45 Ti5 92.2(4)
Ti4 N45 Lu2 94.9(3)
Ti5 N45 Lu2 94.7(3)
Ti6 N46 Ti4 93.1(4)
Ti6 N46 Lu2 94.7(3)
Ti4 N46 Lu2 94.0(3)
Ti5 N56 Ti6 92.9(4)
Ti5 N56 Lu2 94.7(3)
Ti6 N56 Lu2 94.2(3)
N2 Ti4 N45 86.6(3)
N2 Ti4 N46 85.4(3)
N45 Ti4 N46 97.2(3)
N2 Ti4 C44 109.5(4)
N45 Ti4 C44 152.2(4)
N46 Ti4 C44 106.3(4)
N2 Ti4 C43 102.8(4)
N45 Ti4 C43 120.3(4)
N46 Ti4 C43 141.7(4)
C44 Ti4 C43 35.5(4)
N2 Ti4 C45 142.0(4)
N45 Ti4 C45 131.1(4)
N46 Ti4 C45 92.3(4)
C44 Ti4 C45 35.4(4)
C43 Ti4 C45 58.3(4)
N2 Ti4 C42 126.9(4)
N45 Ti4 C42 93.7(4)
N46 Ti4 C42 146.5(4)
C44 Ti4 C42 58.6(4)
C43 Ti4 C42 35.0(4)
C45 Ti4 C42 57.5(4)
N2 Ti4 C41 160.0(4)
N45 Ti4 C41 99.2(4)
N46 Ti4 C41 112.5(4)
C44 Ti4 C41 58.3(4)
C43 Ti4 C41 57.7(4)
C45 Ti4 C41 34.5(4)
C42 Ti4 C41 34.1(4)
N2 Ti4 Ti5 42.4(3)
N45 Ti4 Ti5 44.2(2)
N46 Ti4 Ti5 91.3(2)
C44 Ti4 Ti5 146.4(3)
C43 Ti4 Ti5 120.1(3)
C45 Ti4 Ti5 174.6(3)
C42 Ti4 Ti5 117.9(3)
C41 Ti4 Ti5 140.0(3)
N2 Ti4 Ti6 42.2(3)
N45 Ti4 Ti6 91.6(2)
N46 Ti4 Ti6 43.2(2)
C44 Ti4 Ti6 115.7(3)
C43 Ti4 Ti6 133.8(3)
C45 Ti4 Ti6 125.4(3)
C42 Ti4 Ti6 167.6(3)
C41 Ti4 Ti6 155.0(3)
Ti5 Ti4 Ti6 59.82(7)
N2 Ti4 Lu2 91.8(3)
N45 Ti4 Lu2 48.9(2)
N46 Ti4 Lu2 49.3(2)
C44 Ti4 Lu2 147.2(3)
C43 Ti4 Lu2 161.7(3)
C45 Ti4 Lu2 115.0(3)
C42 Ti4 Lu2 126.8(3)
C41 Ti4 Lu2 106.5(3)
Ti5 Ti4 Lu2 64.72(5)
Ti6 Ti4 Lu2 64.51(5)
N2 Ti5 N56 86.3(4)
N2 Ti5 N45 85.8(4)
N56 Ti5 N45 97.2(3)
N2 Ti5 C52 103.0(4)
N56 Ti5 C52 122.3(4)
N45 Ti5 C52 139.7(4)
N2 Ti5 C53 112.0(4)
N56 Ti5 C53 151.8(4)
N45 Ti5 C53 105.2(4)
C52 Ti5 C53 34.9(4)
N2 Ti5 C51 126.0(4)
N56 Ti5 C51 94.2(4)
N45 Ti5 C51 146.9(4)
C52 Ti5 C51 35.3(4)
C53 Ti5 C51 57.8(4)
N2 Ti5 C54 143.2(4)
N56 Ti5 C54 130.4(4)
N45 Ti5 C54 91.2(4)
C52 Ti5 C54 58.3(4)
C53 Ti5 C54 34.2(4)
C51 Ti5 C54 58.4(4)
N2 Ti5 C55 160.2(4)
N56 Ti5 C55 98.2(4)
N45 Ti5 C55 112.6(4)
C52 Ti5 C55 58.3(4)
C53 Ti5 C55 57.6(4)
C51 Ti5 C55 34.7(4)
C54 Ti5 C55 35.4(4)
N2 Ti5 Ti6 42.6(3)
N56 Ti5 Ti6 43.7(3)
N45 Ti5 Ti6 91.5(3)
C52 Ti5 Ti6 121.6(3)
C53 Ti5 Ti6 149.2(3)
C51 Ti5 Ti6 117.6(3)
C54 Ti5 Ti6 173.9(3)
C55 Ti5 Ti6 138.6(3)
N2 Ti5 Ti4 42.2(3)
N56 Ti5 Ti4 91.9(3)
N45 Ti5 Ti4 43.6(2)
C52 Ti5 Ti4 132.3(3)
C53 Ti5 Ti4 116.1(3)
C51 Ti5 Ti4 166.3(3)
C54 Ti5 Ti4 124.8(3)
C55 Ti5 Ti4 155.5(3)
Ti6 Ti5 Ti4 60.32(6)
N2 Ti5 Lu2 91.4(3)
N56 Ti5 Lu2 49.3(2)
N45 Ti5 Lu2 48.7(2)
C52 Ti5 Lu2 163.3(3)
C53 Ti5 Lu2 144.8(3)
C51 Ti5 Lu2 128.3(3)
C54 Ti5 Lu2 113.7(3)
C55 Ti5 Lu2 106.2(3)
Ti6 Ti5 Lu2 64.52(5)
Ti4 Ti5 Lu2 64.39(5)
N2 Ti6 N46 85.6(4)
N2 Ti6 N56 85.8(4)
N46 Ti6 N56 97.7(3)
N2 Ti6 C62 103.7(4)
N46 Ti6 C62 127.7(4)
N56 Ti6 C62 133.9(4)
N2 Ti6 C61 116.1(4)
N46 Ti6 C61 152.7(4)
N56 Ti6 C61 100.2(4)
C62 Ti6 C61 34.9(4)
N2 Ti6 C63 121.5(4)
N46 Ti6 C63 97.5(4)
N56 Ti6 C63 149.6(4)
C62 Ti6 C63 34.0(4)
C61 Ti6 C63 57.7(4)
N2 Ti6 C65 150.2(4)
N46 Ti6 C65 124.0(4)
N56 Ti6 C65 92.3(4)
C62 Ti6 C65 57.6(4)
C61 Ti6 C65 35.1(4)
C63 Ti6 C65 57.5(4)
N2 Ti6 C64 155.8(4)
N46 Ti6 C64 94.9(4)
N56 Ti6 C64 118.0(4)
C62 Ti6 C64 57.3(4)
C61 Ti6 C64 58.4(4)
C63 Ti6 C64 34.4(4)
C65 Ti6 C64 35.1(4)
N2 Ti6 Ti5 42.5(3)
N46 Ti6 Ti5 91.8(3)
N56 Ti6 Ti5 43.4(3)
C62 Ti6 Ti5 129.6(3)
C61 Ti6 Ti5 115.4(3)
C63 Ti6 Ti5 160.9(3)
C65 Ti6 Ti5 128.9(3)
C64 Ti6 Ti5 161.0(3)
N2 Ti6 Ti4 41.9(3)
N46 Ti6 Ti4 43.7(2)
N56 Ti6 Ti4 91.2(3)
C62 Ti6 Ti4 126.0(3)
C61 Ti6 Ti4 154.7(3)
C63 Ti6 Ti4 117.6(3)
C65 Ti6 Ti4 167.7(3)
C64 Ti6 Ti4 134.1(3)
Ti5 Ti6 Ti4 59.86(6)
N2 Ti6 Lu2 91.4(3)
N46 Ti6 Lu2 49.2(2)
N56 Ti6 Lu2 49.4(2)
C62 Ti6 Lu2 164.5(3)
C61 Ti6 Lu2 139.0(3)
C63 Ti6 Lu2 133.2(3)
C65 Ti6 Lu2 109.8(3)
C64 Ti6 Lu2 107.2(3)
Ti5 Ti6 Lu2 64.65(5)
Ti4 Ti6 Lu2 64.31(5)

loop_
_geom_bond_atom_site_label_1
_geom_bond_atom_site_label_2
_geom_bond_distance
C11 C15 1.424(15)
C11 C12 1.432(15)
C11 C16 1.518(15)
C11 Ti1 2.397(10)
C12 C13 1.411(14)
C12 C17 1.540(15)
C12 Ti1 2.336(10)
C13 C14 1.442(15)
C13 C18 1.506(14)
C13 Ti1 2.353(11)
C14 C15 1.442(15)
C14 C19 1.501(14)
C14 Ti1 2.392(10)
C15 C20 1.538(14)
C15 Ti1 2.423(10)
C21 C22 1.423(15)
C21 C25 1.462(14)
C21 C26 1.510(14)
C21 Ti2 2.411(10)
C22 C23 1.434(14)
C22 C27 1.542(14)
C22 Ti2 2.339(10)
C23 C24 1.435(16)
C23 C28 1.509(15)
C23 Ti2 2.320(10)
C24 C25 1.412(15)
C24 C29 1.512(14)
C24 Ti2 2.384(11)
C25 C30 1.521(15)
C25 Ti2 2.456(11)
C31 C35 1.413(14)
C31 C32 1.442(14)
C31 C36 1.497(15)
C31 Ti3 2.396(9)
C32 C33 1.442(15)
C32 C37 1.526(13)
C32 Ti3 2.341(10)
C33 C34 1.435(14)
C33 C38 1.527(14)
C33 Ti3 2.359(10)
C34 C35 1.429(15)
C34 C39 1.497(15)
C34 Ti3 2.410(9)
C35 C40 1.515(14)
C35 Ti3 2.417(10)
Cl1 Lu1 2.520(3)
Cl2 Lu1 2.532(3)
Cl3 Lu1 2.519(3)
Lu1 N12 2.523(8)
Lu1 N13 2.524(8)
Lu1 N23 2.560(8)
Lu1 Ti1 3.3124(19)
Lu1 Ti2 3.3290(19)
Lu1 Ti3 3.334(2)
N1 Ti2 1.928(9)
N1 Ti1 1.947(9)
N1 Ti3 1.946(8)
N12 Ti1 1.967(9)
N12 Ti2 2.006(9)
N13 Ti1 1.970(8)
N13 Ti3 1.973(8)
N23 Ti2 1.951(8)
N23 Ti3 1.987(9)
Ti1 Ti3 2.857(3)
Ti1 Ti2 2.863(3)
Ti2 Ti3 2.863(3)
C41 C42 1.426(15)
C41 C45 1.435(17)
C41 C46 1.464(16)
C41 Ti4 2.461(10)
C42 C43 1.425(15)
C42 C47 1.535(15)
C42 Ti4 2.393(9)
C43 C44 1.423(15)
C43 C48 1.512(15)
C43 Ti4 2.349(10)
C44 C45 1.424(15)
C44 C49 1.506(15)
C44 Ti4 2.313(10)
C45 C50 1.543(15)
C45 Ti4 2.364(10)
C51 C55 1.431(15)
C51 C52 1.437(15)
C51 C56 1.501(14)
C51 Ti5 2.384(10)
C52 C53 1.415(14)
C52 C57 1.515(15)
C52 Ti5 2.353(11)
C53 C54 1.397(15)
C53 C58 1.517(14)
C53 Ti5 2.360(10)
C54 C55 1.461(15)
C54 C59 1.529(15)
C54 Ti5 2.390(11)
C55 C60 1.493(14)
C55 Ti5 2.412(10)
C61 C62 1.413(16)
C61 C65 1.441(16)
C61 C66 1.467(16)
C61 Ti6 2.369(10)
C62 C63 1.386(16)
C62 C67 1.542(17)
C62 Ti6 2.341(11)
C63 C64 1.422(16)
C63 C68 1.529(17)
C63 Ti6 2.392(12)
C64 C65 1.454(16)
C64 C69 1.501(16)
C64 Ti6 2.419(10)
C65 C70 1.518(16)
C65 Ti6 2.406(10)
Cl4 Lu2 2.516(3)
Cl5 Lu2 2.514(3)
Cl6 Lu2 2.493(3)
Lu2 N45 2.514(8)
Lu2 N46 2.530(8)
Lu2 N56 2.538(8)
Lu2 Ti4 3.327(2)
Lu2 Ti6 3.332(2)
Lu2 Ti5 3.3355(19)
N2 Ti4 1.931(9)
N2 Ti5 1.940(9)
N2 Ti6 1.943(9)
N45 Ti4 1.975(9)
N45 Ti5 1.997(8)
N46 Ti6 1.972(8)
N46 Ti4 1.990(8)
N56 Ti5 1.967(9)
N56 Ti6 1.980(9)
Ti4 Ti5 2.862(3)
Ti4 Ti6 2.876(3)
Ti5 Ti6 2.861(3)
